data_2021276
loop_
_publ_author_name
'\.Zes\/lawska, Ewa'
'Nitek, Wojciech'
'Tejchman, Waldemar'
'Handzlik, Jadwiga'

_publ_section_title
;
 Influence of 3-{5-[4-(diethylamino)benzylidene]rhodanine}propionic acid
 on the conformation of
 5-(4-chlorobenzylidene)-2-(4-methylpiperazin-1-yl)-3<i>H</i>-imidazol-4(5<i>H</i>)-one
;
_journal_coeditor_code SK3709
_journal_issue 11
_journal_name_full 'Acta Crystallographica Section C'
_journal_page_first
;
;
_journal_paper_doi 10.1107/S2053229618013980
_journal_volume 74
_journal_year 2018
_chemical_formula_iupac 'C15 H17 Cl N4 O'
_chemical_formula_moiety 'C15 H17 Cl N4 O'
_chemical_formula_sum 'C15 H17 Cl N4 O'
_chemical_formula_weight 304.77
_chemical_name_systematic
(<i>Z</i>)-4-(4-Chlorobenzylidene)-2-(4-methylpiperazin-1-yl)-1<i>H</i>-imidazol-5(4<i>H</i>)-one
_space_group_IT_number 2
_symmetry_cell_setting triclinic
_symmetry_space_group_name_Hall '-P 1'
_symmetry_space_group_name_H-M 'P -1'
_atom_sites_solution_hydrogens mixed
_audit_creation_method 'WinGX routine CIF_UPDATE'
_cell_angle_alpha 70.334(4)
_cell_angle_beta 89.469(3)
_cell_angle_gamma 86.582(4)
_cell_formula_units_Z 4
_cell_length_a 9.1010(6)
_cell_length_b 13.1770(7)
_cell_length_c 13.3280(7)
_cell_measurement_reflns_used 37828
_cell_measurement_temperature 130(2)
_cell_measurement_theta_max 27.485
_cell_measurement_theta_min 0.998
_cell_volume 1502.34(15)
_computing_cell_refinement
;
SCALEPACK (Otwinowski & Minor, 1997)
;
_computing_data_collection
;
COLLECT (Bruker, 2004)
;
_computing_data_reduction
;
DENZO and SCALEPACK (Otwinowski & Minor, 1997)
;
_computing_molecular_graphics
;
ORTEP-3 (Farrugia, 2012) and Mercury (Macrae <i>et al.</i>,
2008)
;
_computing_publication_material
;
publCIF (Westrip, 2010)
;
_computing_structure_refinement
;
SHELXL2014 (Sheldrick, 2015)
;
_computing_structure_solution
;
SHELXS97 (Sheldrick, 2008)
;
_diffrn_ambient_temperature 130(2)
_diffrn_detector_area_resol_mean 9
_diffrn_measured_fraction_theta_full 0.974
_diffrn_measured_fraction_theta_max 0.969
_diffrn_measurement_device '95mm CCD camera on \k-goniostat'
_diffrn_measurement_device_type 'Nonius KappaCCD'
_diffrn_measurement_method CCD
_diffrn_radiation_monochromator 'horizonally mounted graphite crystal'
_diffrn_radiation_type MoK\a
_diffrn_radiation_wavelength 0.71073
_diffrn_reflns_av_R_equivalents 0.0863
_diffrn_reflns_limit_h_max 10
_diffrn_reflns_limit_h_min -11
_diffrn_reflns_limit_k_max 17
_diffrn_reflns_limit_k_min -16
_diffrn_reflns_limit_l_max 17
_diffrn_reflns_limit_l_min -17
_diffrn_reflns_number 23208
_diffrn_reflns_theta_full 25.242
_diffrn_reflns_theta_max 27.469
_diffrn_reflns_theta_min 2.671
_exptl_absorpt_coefficient_mu 0.259
_exptl_absorpt_correction_T_max 0.987
_exptl_absorpt_correction_T_min 0.975
_exptl_absorpt_correction_type multi-scan
_exptl_absorpt_process_details
;
(DENZO-SMN; Otwinowski & Minor, 1997)
;
_exptl_crystal_colour yellow
_exptl_crystal_density_diffrn 1.347
_exptl_crystal_density_method 'not measured'
_exptl_crystal_description needle
_exptl_crystal_F_000 640
_exptl_crystal_size_max 0.55
_exptl_crystal_size_mid 0.08
_exptl_crystal_size_min 0.05
_refine_diff_density_max 0.29
_refine_diff_density_min -0.375
_refine_ls_extinction_coef 0.0086(11)
_refine_ls_extinction_expression Fc^*^=kFc[1+0.001xFc^2^\l^3^/sin(2\q)]^-1/4^
_refine_ls_extinction_method
;
SHELXL2014 (Sheldrick, 2015)
;
_refine_ls_goodness_of_fit_gt 6.606
_refine_ls_goodness_of_fit_ref 1.047
_refine_ls_hydrogen_treatment mixed
_refine_ls_matrix_type full
_refine_ls_number_parameters 390
_refine_ls_number_reflns 6816
_refine_ls_number_restraints 0
_refine_ls_restrained_S_all 1.047
_refine_ls_R_factor_all 0.0829
_refine_ls_R_factor_gt 0.0507
_refine_ls_shift/su_max 0
_refine_ls_shift/su_mean 0
_refine_ls_structure_factor_coef Fsqd
_refine_ls_weighting_details 'w=1/[\s^2^(Fo^2^)+(0.0492P)^2^+0.4874P] where P=(Fo^2^+2Fc^2^)/3'
_refine_ls_weighting_scheme calc
_refine_ls_wR_factor_gt 0.1128
_refine_ls_wR_factor_ref 0.1275
_reflns_number_gt 4750
_reflns_number_total 6666
_reflns_threshold_expression 'I > 2\s(I)'
_cod_data_source_file sk3709sup1.cif
_cod_data_source_block 6
_cod_database_code 2021276
_shelx_estimated_absorpt_t_min 0.871
_shelx_estimated_absorpt_t_max 0.987
_shelxl_version_number .2013

loop_
_symmetry_equiv_pos_as_xyz
'x, y, z'
'-x, -y, -z'

loop_
_atom_site_type_symbol
_atom_site_label
_atom_site_fract_x
_atom_site_fract_y
_atom_site_fract_z
_atom_site_U_iso_or_equiv
_atom_site_adp_type
_atom_site_calc_flag
_atom_site_occupancy
Cl Cl1A -0.62763(8) 0.91644(5) 0.39818(5) 0.04953(19) Uani d 1
C C10A -0.3503(2) 0.71608(17) 0.30962(16) 0.0311(5) Uani d 1
H H10A -0.2768 0.6608 0.3425 0.037 Uiso calc 1
C C9A -0.4239(3) 0.77106(18) 0.36903(17) 0.0342(5) Uani d 1
H H9A -0.3994 0.7545 0.4422 0.041 Uiso calc 1
C C8A -0.5323(3) 0.84957(17) 0.32211(17) 0.0323(5) Uani d 1
C C7A -0.5678(2) 0.87755(17) 0.21433(17) 0.0330(5) Uani d 1
H H7A -0.6423 0.9324 0.1824 0.04 Uiso calc 1
C C6A -0.4924(2) 0.82391(17) 0.15490(17) 0.0305(4) Uani d 1
H H6A -0.5149 0.8432 0.0811 0.037 Uiso calc 1
C C5A -0.3839(2) 0.74185(16) 0.20054(16) 0.0266(4) Uani d 1
C C4A -0.3107(2) 0.68754(16) 0.13374(16) 0.0277(4) Uani d 1
H H4A -0.3388 0.7149 0.0606 0.033 Uiso calc 1
C C3A -0.2090(2) 0.60420(16) 0.16019(15) 0.0262(4) Uani d 1
N N1A -0.14641(18) 0.54451(13) 0.25979(13) 0.0266(4) Uani d 1
C C1A -0.0518(2) 0.47417(16) 0.24102(15) 0.0260(4) Uani d 1
N N2A -0.0439(2) 0.48136(14) 0.13419(13) 0.0276(4) Uani d 1
C C2A -0.1419(2) 0.56323(16) 0.07823(16) 0.0272(4) Uani d 1
O O1A -0.16635(16) 0.59341(12) -0.01850(11) 0.0326(3) Uani d 1
N N3A 0.02685(19) 0.39613(14) 0.31594(13) 0.0293(4) Uani d 1
C C13A 0.0278(2) 0.39656(17) 0.42565(15) 0.0309(5) Uani d 1
H H3AB -0.0571 0.4423 0.4362 0.037 Uiso calc 1
H H3AA 0.1191 0.4273 0.4393 0.037 Uiso calc 1
C C14A 0.0194(2) 0.28217(17) 0.50321(16) 0.0326(5) Uani d 1
H H4AB 0.0307 0.2822 0.577 0.039 Uiso calc 1
H H4AA -0.0784 0.2557 0.4967 0.039 Uiso calc 1
N N4A 0.1338(2) 0.20992(14) 0.48228(13) 0.0341(4) Uani d 1
C C12A 0.1162(3) 0.20739(17) 0.37445(16) 0.0322(5) Uani d 1
H H2AA 0.0178 0.1826 0.3664 0.039 Uiso calc 1
H H2AB 0.1914 0.1557 0.3617 0.039 Uiso calc 1
C C11A 0.1326(2) 0.31860(17) 0.29359(16) 0.0297(4) Uani d 1
H H1AB 0.2339 0.3407 0.297 0.036 Uiso calc 1
H H1AA 0.1149 0.3171 0.2209 0.036 Uiso calc 1
C C15A 0.1299(4) 0.1018(2) 0.5611(2) 0.0558(7) Uani d 1
H H5AA 0.0345 0.0726 0.5567 0.084 Uiso calc 1
H H5AB 0.1436 0.1056 0.6326 0.084 Uiso calc 1
H H5AC 0.2088 0.0548 0.5468 0.084 Uiso calc 1
Cl Cl1B -0.12179(8) 0.91476(5) -0.17042(5) 0.04765(18) Uani d 1
C C6B 0.0045(2) 0.82602(17) 0.13497(16) 0.0299(4) Uani d 1
H H6B -0.0193 0.8465 0.1953 0.036 Uiso calc 1
C C7B -0.0686(2) 0.87919(17) 0.03893(17) 0.0321(5) Uani d 1
H H7B -0.1425 0.9349 0.0334 0.039 Uiso calc 1
C C8B -0.0315(2) 0.84918(17) -0.04867(16) 0.0316(5) Uani d 1
C C9B 0.0753(2) 0.76841(17) -0.04248(17) 0.0326(5) Uani d 1
H H9B 0.0996 0.7496 -0.1037 0.039 Uiso calc 1
C C10B 0.1467(2) 0.71492(17) 0.05397(16) 0.0300(4) Uani d 1
H H10B 0.2197 0.6588 0.0588 0.036 Uiso calc 1
C C5B 0.1121(2) 0.74308(16) 0.14469(16) 0.0270(4) Uani d 1
C C4B 0.1849(2) 0.69003(16) 0.24720(15) 0.0277(4) Uani d 1
H H4B 0.1568 0.7177 0.3022 0.033 Uiso calc 1
C C3B 0.2871(2) 0.60666(16) 0.27455(15) 0.0267(4) Uani d 1
N N1B 0.34860(19) 0.54752(13) 0.21348(13) 0.0272(4) Uani d 1
C C1B 0.4450(2) 0.47685(16) 0.27680(15) 0.0266(4) Uani d 1
N N2B 0.4536(2) 0.48366(14) 0.37867(13) 0.0283(4) Uani d 1
C C2B 0.3561(2) 0.56510(17) 0.38259(16) 0.0283(4) Uani d 1
O O1B 0.33332(16) 0.59502(12) 0.46016(11) 0.0335(3) Uani d 1
N N3B 0.5231(2) 0.40068(14) 0.25052(13) 0.0298(4) Uani d 1
C C11B 0.6296(2) 0.32238(17) 0.32145(16) 0.0296(4) Uani d 1
H H1BB 0.6112 0.318 0.3961 0.035 Uiso calc 1
H H1BA 0.7306 0.3459 0.3029 0.035 Uiso calc 1
C C12B 0.6158(3) 0.21248(17) 0.31060(16) 0.0332(5) Uani d 1
H H2BB 0.6915 0.1604 0.3557 0.04 Uiso calc 1
H H2BA 0.5177 0.1861 0.3353 0.04 Uiso calc 1
N N4B 0.6348(2) 0.21946(14) 0.19935(14) 0.0330(4) Uani d 1
C C14B 0.5185(2) 0.29242(18) 0.13345(17) 0.0327(5) Uani d 1
H H4BA 0.4213 0.2642 0.1582 0.039 Uiso calc 1
H H4BB 0.53 0.2955 0.0586 0.039 Uiso calc 1
C C13B 0.5245(3) 0.40405(17) 0.13912(16) 0.0320(5) Uani d 1
H H3BB 0.6151 0.4366 0.1044 0.038 Uiso calc 1
H H3BA 0.4389 0.4498 0.1003 0.038 Uiso calc 1
C C15B 0.6314(4) 0.1126(2) 0.1890(2) 0.0530(7) Uani d 1
H H5BB 0.7114 0.0651 0.2318 0.079 Uiso calc 1
H H5BC 0.6437 0.1189 0.1141 0.079 Uiso calc 1
H H5BA 0.5367 0.0822 0.2142 0.079 Uiso calc 1
H H2A 0.026(3) 0.451(2) 0.104(2) 0.048(8) Uiso d 1
H H2B 0.525(3) 0.455(2) 0.425(2) 0.043(7) Uiso d 1

loop_
_atom_site_aniso_label
_atom_site_aniso_U_11
_atom_site_aniso_U_22
_atom_site_aniso_U_33
_atom_site_aniso_U_12
_atom_site_aniso_U_13
_atom_site_aniso_U_23
Cl1A 0.0667(4) 0.0423(3) 0.0392(3) 0.0138(3) 0.0113(3) -0.0164(3)
C10A 0.0307(11) 0.0297(11) 0.0316(10) 0.0028(9) -0.0013(9) -0.0093(9)
C9A 0.0397(13) 0.0343(12) 0.0284(10) -0.0015(10) 0.0023(9) -0.0105(9)
C8A 0.0395(12) 0.0263(10) 0.0330(11) 0.0016(9) 0.0061(9) -0.0131(9)
C7A 0.0322(11) 0.0286(11) 0.0380(11) 0.0040(9) -0.0015(9) -0.0118(9)
C6A 0.0313(11) 0.0304(11) 0.0297(10) 0.0019(9) -0.0034(9) -0.0106(9)
C5A 0.0248(10) 0.0263(10) 0.0292(10) -0.0017(8) 0.0002(8) -0.0097(8)
C4A 0.0276(11) 0.0294(10) 0.0262(10) -0.0019(8) -0.0013(8) -0.0097(8)
C3A 0.0253(10) 0.0283(10) 0.0248(9) -0.0023(8) 0.0002(8) -0.0084(8)
N1A 0.0272(9) 0.0264(8) 0.0254(8) 0.0012(7) 0.0016(7) -0.0084(7)
C1A 0.0264(10) 0.0273(10) 0.0245(9) -0.0026(8) 0.0033(8) -0.0088(8)
N2A 0.0298(9) 0.0285(9) 0.0232(8) 0.0039(7) 0.0026(7) -0.0080(7)
C2A 0.0227(10) 0.0296(10) 0.0299(10) -0.0012(8) 0.0002(8) -0.0110(8)
O1A 0.0342(8) 0.0376(8) 0.0252(7) 0.0060(7) -0.0028(6) -0.0107(6)
N3A 0.0322(10) 0.0302(9) 0.0235(8) 0.0071(8) 0.0004(7) -0.0078(7)
C13A 0.0357(12) 0.0323(11) 0.0245(10) 0.0046(9) 0.0002(8) -0.0104(9)
C14A 0.0358(12) 0.0362(12) 0.0238(10) -0.0001(10) 0.0027(9) -0.0079(9)
N4A 0.0431(11) 0.0289(9) 0.0261(9) 0.0054(8) -0.0031(8) -0.0048(7)
C12A 0.0379(12) 0.0284(11) 0.0296(10) 0.0033(9) -0.0018(9) -0.0096(9)
C11A 0.0307(11) 0.0295(10) 0.0280(10) 0.0055(9) 0.0024(8) -0.0099(8)
C15A 0.087(2) 0.0360(13) 0.0345(13) 0.0085(14) -0.0042(13) -0.0009(10)
Cl1B 0.0605(4) 0.0449(3) 0.0359(3) 0.0207(3) -0.0181(3) -0.0149(3)
C6B 0.0316(11) 0.0286(10) 0.0307(10) 0.0001(9) 0.0016(9) -0.0121(9)
C7B 0.0327(12) 0.0283(11) 0.0345(11) 0.0040(9) -0.0009(9) -0.0103(9)
C8B 0.0354(12) 0.0277(10) 0.0309(10) 0.0019(9) -0.0061(9) -0.0092(9)
C9B 0.0360(12) 0.0343(11) 0.0288(10) 0.0029(9) -0.0021(9) -0.0131(9)
C10B 0.0286(11) 0.0310(11) 0.0303(10) 0.0030(9) -0.0029(8) -0.0109(9)
C5B 0.0257(10) 0.0259(10) 0.0288(10) -0.0029(8) -0.0013(8) -0.0082(8)
C4B 0.0274(11) 0.0307(11) 0.0256(10) -0.0026(9) 0.0000(8) -0.0100(8)
C3B 0.0273(10) 0.0292(10) 0.0243(9) -0.0046(8) -0.0002(8) -0.0095(8)
N1B 0.0297(9) 0.0264(9) 0.0251(8) 0.0000(7) -0.0031(7) -0.0084(7)
C1B 0.0295(11) 0.0261(10) 0.0241(9) -0.0026(8) -0.0034(8) -0.0080(8)
N2B 0.0304(9) 0.0301(9) 0.0242(8) 0.0011(8) -0.0046(7) -0.0092(7)
C2B 0.0265(11) 0.0306(11) 0.0272(10) -0.0040(9) -0.0007(8) -0.0087(8)
O1B 0.0338(8) 0.0415(9) 0.0270(7) 0.0029(7) -0.0032(6) -0.0149(7)
N3B 0.0361(10) 0.0293(9) 0.0234(8) 0.0050(8) -0.0073(7) -0.0089(7)
C11B 0.0298(11) 0.0308(11) 0.0263(10) 0.0034(9) -0.0054(8) -0.0080(8)
C12B 0.0409(12) 0.0292(11) 0.0274(10) 0.0007(9) -0.0011(9) -0.0070(8)
N4B 0.0426(11) 0.0278(9) 0.0288(9) 0.0007(8) -0.0001(8) -0.0104(7)
C14B 0.0340(12) 0.0384(12) 0.0283(10) -0.0010(9) -0.0028(9) -0.0145(9)
C13B 0.0380(12) 0.0345(11) 0.0233(10) 0.0033(9) -0.0045(9) -0.0101(8)
C15B 0.088(2) 0.0310(13) 0.0414(13) 0.0004(13) -0.0010(14) -0.0145(11)

loop_
_atom_type_symbol
_atom_type_description
_atom_type_scat_dispersion_real
_atom_type_scat_dispersion_imag
_atom_type_scat_source
C C 0.0033 0.0016 'International Tables Vol C Tables 4.2.6.8 and 6.1.1.4'
H H 0 0 'International Tables Vol C Tables 4.2.6.8 and 6.1.1.4'
O O 0.0106 0.006 'International Tables Vol C Tables 4.2.6.8 and 6.1.1.4'
Cl Cl 0.1484 0.1585 'International Tables Vol C Tables 4.2.6.8 and 6.1.1.4'
N N 0.0061 0.0033 'International Tables Vol C Tables 4.2.6.8 and 6.1.1.4'

loop_
_geom_angle_atom_site_label_1
_geom_angle_atom_site_label_2
_geom_angle_atom_site_label_3
_geom_angle
C9A C10A C5A 120.3(2)
C9A C10A H10A 119.9
C5A C10A H10A 119.9
C8A C9A C10A 120.0(2)
C8A C9A H9A 120
C10A C9A H9A 120
C9A C8A C7A 121.28(19)
C9A C8A Cl1A 119.76(17)
C7A C8A Cl1A 118.96(17)
C6A C7A C8A 118.6(2)
C6A C7A H7A 120.7
C8A C7A H7A 120.7
C7A C6A C5A 121.7(2)
C7A C6A H6A 119.2
C5A C6A H6A 119.2
C6A C5A C10A 118.18(19)
C6A C5A C4A 118.78(18)
C10A C5A C4A 123.03(19)
C3A C4A C5A 129.53(19)
C3A C4A H4A 115.2
C5A C4A H4A 115.2
C4A C3A N1A 129.83(18)
C4A C3A C2A 121.24(18)
N1A C3A C2A 108.91(17)
C1A N1A C3A 105.05(16)
N1A C1A N3A 124.97(18)
N1A C1A N2A 114.36(17)
N3A C1A N2A 120.55(18)
C2A N2A C1A 107.39(17)
C2A N2A H2A 124.4(17)
C1A N2A H2A 126.7(17)
O1A C2A N2A 126.30(18)
O1A C2A C3A 129.43(19)
N2A C2A C3A 104.28(16)
C1A N3A C11A 124.28(16)
C1A N3A C13A 119.44(16)
C11A N3A C13A 115.53(16)
N3A C13A C14A 109.99(17)
N3A C13A H3AB 109.7
C14A C13A H3AB 109.7
N3A C13A H3AA 109.7
C14A C13A H3AA 109.7
H3AB C13A H3AA 108.2
N4A C14A C13A 111.11(17)
N4A C14A H4AB 109.4
C13A C14A H4AB 109.4
N4A C14A H4AA 109.4
C13A C14A H4AA 109.4
H4AB C14A H4AA 108
C14A N4A C12A 109.86(16)
C14A N4A C15A 110.54(19)
C12A N4A C15A 111.07(18)
N4A C12A C11A 110.26(17)
N4A C12A H2AA 109.6
C11A C12A H2AA 109.6
N4A C12A H2AB 109.6
C11A C12A H2AB 109.6
H2AA C12A H2AB 108.1
N3A C11A C12A 109.65(16)
N3A C11A H1AB 109.7
C12A C11A H1AB 109.7
N3A C11A H1AA 109.7
C12A C11A H1AA 109.7
H1AB C11A H1AA 108.2
N4A C15A H5AA 109.5
N4A C15A H5AB 109.5
H5AA C15A H5AB 109.5
N4A C15A H5AC 109.5
H5AA C15A H5AC 109.5
H5AB C15A H5AC 109.5
C7B C6B C5B 121.39(19)
C7B C6B H6B 119.3
C5B C6B H6B 119.3
C8B C7B C6B 118.6(2)
C8B C7B H7B 120.7
C6B C7B H7B 120.7
C9B C8B C7B 121.73(19)
C9B C8B Cl1B 118.78(16)
C7B C8B Cl1B 119.50(17)
C8B C9B C10B 119.36(19)
C8B C9B H9B 120.3
C10B C9B H9B 120.3
C9B C10B C5B 120.6(2)
C9B C10B H10B 119.7
C5B C10B H10B 119.7
C6B C5B C10B 118.35(19)
C6B C5B C4B 119.07(18)
C10B C5B C4B 122.58(19)
C3B C4B C5B 128.60(19)
C3B C4B H4B 115.7
C5B C4B H4B 115.7
C4B C3B N1B 129.58(18)
C4B C3B C2B 121.69(18)
N1B C3B C2B 108.72(17)
C1B N1B C3B 105.42(16)
N1B C1B N3B 124.58(18)
N1B C1B N2B 113.87(18)
N3B C1B N2B 121.45(18)
C2B N2B C1B 107.70(17)
C2B N2B H2B 124.7(17)
C1B N2B H2B 125.4(17)
O1B C2B N2B 126.29(19)
O1B C2B C3B 129.42(19)
N2B C2B C3B 104.29(17)
C1B N3B C11B 124.19(16)
C1B N3B C13B 119.67(16)
C11B N3B C13B 115.31(16)
N3B C11B C12B 109.68(17)
N3B C11B H1BB 109.7
C12B C11B H1BB 109.7
N3B C11B H1BA 109.7
C12B C11B H1BA 109.7
H1BB C11B H1BA 108.2
N4B C12B C11B 110.13(17)
N4B C12B H2BB 109.6
C11B C12B H2BB 109.6
N4B C12B H2BA 109.6
C11B C12B H2BA 109.6
H2BB C12B H2BA 108.1
C15B N4B C12B 110.62(18)
C15B N4B C14B 110.20(18)
C12B N4B C14B 109.58(17)
N4B C14B C13B 111.01(17)
N4B C14B H4BA 109.4
C13B C14B H4BA 109.4
N4B C14B H4BB 109.4
C13B C14B H4BB 109.4
H4BA C14B H4BB 108
N3B C13B C14B 110.67(17)
N3B C13B H3BB 109.5
C14B C13B H3BB 109.5
N3B C13B H3BA 109.5
C14B C13B H3BA 109.5
H3BB C13B H3BA 108.1
N4B C15B H5BB 109.5
N4B C15B H5BC 109.5
H5BB C15B H5BC 109.5
N4B C15B H5BA 109.5
H5BB C15B H5BA 109.5
H5BC C15B H5BA 109.5

loop_
_geom_bond_atom_site_label_1
_geom_bond_atom_site_label_2
_geom_bond_distance
Cl1A C8A 1.747(2)
C10A C9A 1.385(3)
C10A C5A 1.409(3)
C10A H10A 0.95
C9A C8A 1.374(3)
C9A H9A 0.95
C8A C7A 1.393(3)
C7A C6A 1.381(3)
C7A H7A 0.95
C6A C5A 1.398(3)
C6A H6A 0.95
C5A C4A 1.453(3)
C4A C3A 1.346(3)
C4A H4A 0.95
C3A N1A 1.401(3)
C3A C2A 1.484(3)
N1A C1A 1.312(3)
C1A N3A 1.342(3)
C1A N2A 1.396(2)
N2A C2A 1.368(3)
N2A H2A 0.89(3)
C2A O1A 1.233(2)
N3A C11A 1.463(3)
N3A C13A 1.464(2)
C13A C14A 1.520(3)
C13A H3AB 0.99
C13A H3AA 0.99
C14A N4A 1.457(3)
C14A H4AB 0.99
C14A H4AA 0.99
N4A C12A 1.459(3)
N4A C15A 1.460(3)
C12A C11A 1.514(3)
C12A H2AA 0.99
C12A H2AB 0.99
C11A H1AB 0.99
C11A H1AA 0.99
C15A H5AA 0.98
C15A H5AB 0.98
C15A H5AC 0.98
Cl1B C8B 1.747(2)
C6B C7B 1.389(3)
C6B C5B 1.397(3)
C6B H6B 0.95
C7B C8B 1.386(3)
C7B H7B 0.95
C8B C9B 1.379(3)
C9B C10B 1.387(3)
C9B H9B 0.95
C10B C5B 1.407(3)
C10B H10B 0.95
C5B C4B 1.454(3)
C4B C3B 1.349(3)
C4B H4B 0.95
C3B N1B 1.396(3)
C3B C2B 1.488(3)
N1B C1B 1.318(3)
C1B N3B 1.335(3)
C1B N2B 1.394(2)
N2B C2B 1.365(3)
N2B H2B 0.88(3)
C2B O1B 1.236(2)
N3B C11B 1.462(3)
N3B C13B 1.470(2)
C11B C12B 1.516(3)
C11B H1BB 0.99
C11B H1BA 0.99
C12B N4B 1.464(3)
C12B H2BB 0.99
C12B H2BA 0.99
N4B C15B 1.463(3)
N4B C14B 1.464(3)
C14B C13B 1.502(3)
C14B H4BA 0.99
C14B H4BB 0.99
C13B H3BB 0.99
C13B H3BA 0.99
C15B H5BB 0.98
C15B H5BC 0.98
C15B H5BA 0.98

loop_
_geom_hbond_atom_site_label_D
_geom_hbond_atom_site_label_H
_geom_hbond_atom_site_label_A
_geom_hbond_site_symmetry_A
_geom_hbond_distance_DH
_geom_hbond_distance_HA
_geom_hbond_distance_DA
_geom_hbond_angle_DHA
N2A H2A O1A 2_565 0.89(3) 1.90(3) 2.785(2) 170(3)
N2B H2B O1B 2_666 0.88(3) 1.92(3) 2.791(2) 170(2)
C11A H1AA O1A 2_565 0.99 2.61 3.470(2) 146
C11B H1BB O1B 2_666 0.99 2.61 3.459(2) 144
C9A H9A N4A 2_566 0.95 2.75 3.386(3) 125
C7A H7A Cl1B 2_475 0.95 2.82 3.721(2) 158
C9B H9B N4B 2_665 0.95 2.71 3.329(3) 123
C11A H1AB N1B . 0.99 2.83 3.551(3) 130
C11A H1AB N3B . 0.99 2.80 3.760(3) 164
C11B H1BA N1A 1_655 0.99 2.78 3.530(3) 133
C11B H1BA N3A 1_655 0.99 2.83 3.793(3) 163
C10A H10A N1A . 0.95 2.42 3.079(3) 126
C13A H3AB N1A . 0.99 2.40 2.828(3) 105
C10B H10B N1B . 0.95 2.36 3.032(3) 127
C13B H3BA N1B . 0.99 2.40 2.827(3) 105

loop_
_geom_torsion_atom_site_label_1
_geom_torsion_atom_site_label_2
_geom_torsion_atom_site_label_3
_geom_torsion_atom_site_label_4
_geom_torsion
C5A C10A C9A C8A 1.3(3)
C10A C9A C8A C7A -1.7(3)
C10A C9A C8A Cl1A 178.51(17)
C9A C8A C7A C6A 0.6(3)
Cl1A C8A C7A C6A -179.65(17)
C8A C7A C6A C5A 1.0(3)
C7A C6A C5A C10A -1.3(3)
C7A C6A C5A C4A 178.97(19)
C9A C10A C5A C6A 0.2(3)
C9A C10A C5A C4A 179.86(19)
C6A C5A C4A C3A -176.7(2)
C10A C5A C4A C3A 3.6(3)
C5A C4A C3A N1A 1.3(4)
C5A C4A C3A C2A -177.05(19)
C4A C3A N1A C1A -178.9(2)
C2A C3A N1A C1A -0.3(2)
C3A N1A C1A N3A -175.81(19)
C3A N1A C1A N2A 0.3(2)
N1A C1A N2A C2A -0.1(2)
N3A C1A N2A C2A 176.17(18)
C1A N2A C2A O1A -179.7(2)
C1A N2A C2A C3A -0.1(2)
C4A C3A C2A O1A -1.4(3)
N1A C3A C2A O1A 179.9(2)
C4A C3A C2A N2A 178.96(19)
N1A C3A C2A N2A 0.3(2)
N1A C1A N3A C11A -179.68(19)
N2A C1A N3A C11A 4.5(3)
N1A C1A N3A C13A -10.0(3)
N2A C1A N3A C13A 174.10(18)
C1A N3A C13A C14A 139.4(2)
C11A N3A C13A C14A -50.1(2)
N3A C13A C14A N4A 53.2(2)
C13A C14A N4A C12A -60.3(2)
C13A C14A N4A C15A 176.73(19)
C14A N4A C12A C11A 61.8(2)
C15A N4A C12A C11A -175.6(2)
C1A N3A C11A C12A -138.2(2)
C13A N3A C11A C12A 51.8(2)
N4A C12A C11A N3A -56.2(2)
C5B C6B C7B C8B -0.7(3)
C6B C7B C8B C9B 0.1(3)
C6B C7B C8B Cl1B 179.98(17)
C7B C8B C9B C10B 0.6(3)
Cl1B C8B C9B C10B -179.33(17)
C8B C9B C10B C5B -0.6(3)
C7B C6B C5B C10B 0.7(3)
C7B C6B C5B C4B -179.9(2)
C9B C10B C5B C6B 0.0(3)
C9B C10B C5B C4B -179.44(19)
C6B C5B C4B C3B 177.5(2)
C10B C5B C4B C3B -3.1(3)
C5B C4B C3B N1B -1.4(4)
C5B C4B C3B C2B 177.02(19)
C4B C3B N1B C1B 178.7(2)
C2B C3B N1B C1B 0.1(2)
C3B N1B C1B N3B 176.51(19)
C3B N1B C1B N2B 0.1(2)
N1B C1B N2B C2B -0.2(2)
N3B C1B N2B C2B -176.81(19)
C1B N2B C2B O1B -179.8(2)
C1B N2B C2B C3B 0.3(2)
C4B C3B C2B O1B 1.2(3)
N1B C3B C2B O1B 179.9(2)
C4B C3B C2B N2B -178.95(19)
N1B C3B C2B N2B -0.3(2)
N1B C1B N3B C11B -179.8(2)
N2B C1B N3B C11B -3.7(3)
N1B C1B N3B C13B 11.1(3)
N2B C1B N3B C13B -172.75(18)
C1B N3B C11B C12B 139.4(2)
C13B N3B C11B C12B -51.1(2)
N3B C11B C12B N4B 56.3(2)
C11B C12B N4B C15B 176.3(2)
C11B C12B N4B C14B -62.0(2)
C15B N4B C14B C13B -177.43(19)
C12B N4B C14B C13B 60.6(2)
C1B N3B C13B C14B -140.2(2)
C11B N3B C13B C14B 49.8(2)
N4B C14B C13B N3B -53.2(2)

_cod_database_fobs_code 2021276
